data_7227811
loop_
_publ_author_name
'Syu, Herbert J. H.'
'Chiou, Josh Y. Z.'
'Wang, Ju-Chun'
'Lin, Ivan J. B.'

_publ_section_title
;
 Photoluminescence of self-assembled Ag(i) and Au(i) N-heterocyclic
 carbene complexes. Interplay the aurophilic, hydrogen bonding and
 hydrophobic interactions
;
_journal_issue 24
_journal_name_full 'RSC Adv.'
_journal_page_first 14611
_journal_paper_doi 10.1039/C6RA28294F
_journal_volume 7
_journal_year 2017
_chemical_formula_sum 'C70 H136 Ag2 Cl2 N4 O2'
_chemical_formula_weight 1352.46
_space_group_crystal_system triclinic
_space_group_IT_number 2
_space_group_name_Hall '-P 1'
_space_group_name_H-M_alt 'P -1'
_symmetry_space_group_name_Hall '-P 1'
_symmetry_space_group_name_H-M 'P -1'
_atom_sites_solution_hydrogens geom
_audit_creation_method SHELXL-2014/7
_audit_update_record
;
2016-12-16 deposited with the CCDC.
2017-03-06 downloaded from the CCDC.
;
_cell_angle_alpha 90.210(11)
_cell_angle_beta 92.509(12)
_cell_angle_gamma 113.758(10)
_cell_formula_units_Z 2
_cell_length_a 10.710(6)
_cell_length_b 12.206(7)
_cell_length_c 32.320(19)
_cell_measurement_reflns_used 1457
_cell_measurement_temperature 296(2)
_cell_measurement_theta_max 25.39
_cell_measurement_theta_min 2.21
_cell_volume 3862(4)
_computing_cell_refinement 'Bruker SAINT'
_computing_data_collection 'Bruker APEX2'
_computing_data_reduction 'Bruker SAINT'
_computing_molecular_graphics 'Bruker SHELXTL'
_computing_publication_material 'Bruker SHELXTL'
_computing_structure_refinement 'SHELXL-2014/7 (Sheldrick, 2014)'
_computing_structure_solution 'SHELXS-97 (Sheldrick, 2008)'
_diffrn_ambient_temperature 296(2)
_diffrn_measured_fraction_theta_full 0.999
_diffrn_measured_fraction_theta_max 0.999
_diffrn_measurement_device_type 'Bruker APEX-II CCD'
_diffrn_measurement_method '\f and \w scans'
_diffrn_radiation_type MoK\a
_diffrn_radiation_wavelength 0.71073
_diffrn_reflns_av_R_equivalents 0.3862
_diffrn_reflns_av_unetI/netI 0.4663
_diffrn_reflns_Laue_measured_fraction_full 0.999
_diffrn_reflns_Laue_measured_fraction_max 0.999
_diffrn_reflns_limit_h_max 12
_diffrn_reflns_limit_h_min -12
_diffrn_reflns_limit_k_max 14
_diffrn_reflns_limit_k_min -14
_diffrn_reflns_limit_l_max 38
_diffrn_reflns_limit_l_min -38
_diffrn_reflns_number 44934
_diffrn_reflns_point_group_measured_fraction_full 0.999
_diffrn_reflns_point_group_measured_fraction_max 0.999
_diffrn_reflns_theta_full 25.000
_diffrn_reflns_theta_max 25.000
_diffrn_reflns_theta_min 1.823
_exptl_absorpt_coefficient_mu 0.617
_exptl_absorpt_correction_T_max 0.7452
_exptl_absorpt_correction_T_min 0.4004
_exptl_absorpt_correction_type multi-scan
_exptl_absorpt_process_details SADABS
_exptl_crystal_colour colourless
_exptl_crystal_density_diffrn 1.163
_exptl_crystal_description needle
_exptl_crystal_F_000 1456
_exptl_crystal_size_max 0.210
_exptl_crystal_size_mid 0.110
_exptl_crystal_size_min 0.070
_refine_diff_density_max 0.573
_refine_diff_density_min -0.487
_refine_diff_density_rms 0.088
_refine_ls_extinction_coef 0.0232(19)
_refine_ls_extinction_expression Fc^*^=kFc[1+0.001xFc^2^\l^3^/sin(2\q)]^-1/4^
_refine_ls_extinction_method 'SHELXL-2014/7 (Sheldrick 2014'
_refine_ls_goodness_of_fit_ref 0.918
_refine_ls_hydrogen_treatment constr
_refine_ls_matrix_type full
_refine_ls_number_parameters 722
_refine_ls_number_reflns 13579
_refine_ls_number_restraints 528
_refine_ls_restrained_S_all 0.909
_refine_ls_R_factor_all 0.3441
_refine_ls_R_factor_gt 0.0894
_refine_ls_shift/su_max 0.000
_refine_ls_shift/su_mean 0.000
_refine_ls_structure_factor_coef Fsqd
_refine_ls_weighting_details 'w=1/[\s^2^(Fo^2^)+(0.1334P)^2^] where P=(Fo^2^+2Fc^2^)/3'
_refine_ls_weighting_scheme calc
_refine_ls_wR_factor_gt 0.2044
_refine_ls_wR_factor_ref 0.3622
_reflns_Friedel_coverage 0.000
_reflns_number_gt 2910
_reflns_number_total 13579
_reflns_threshold_expression 'I > 2\s(I)'
_cod_data_source_file c6ra28294f2.cif
_cod_data_source_block 1
_cod_database_code 7227811
_shelx_shelxl_version_number 2014/7
_shelx_space_group_comment
; 
The symmetry employed for this shelxl refinement is uniquely defined 
by the following loop, which should always be used as a source of 
symmetry information in preference to the above space-group names. 
They are only intended as comments. 
;
_shelx_estimated_absorpt_t_min 0.881
_shelx_estimated_absorpt_t_max 0.958

loop_
_space_group_symop_operation_xyz
'x, y, z'
'-x, -y, -z'

loop_
_atom_site_label
_atom_site_type_symbol
_atom_site_fract_x
_atom_site_fract_y
_atom_site_fract_z
_atom_site_U_iso_or_equiv
_atom_site_adp_type
_atom_site_occupancy
_atom_site_site_symmetry_order
_atom_site_calc_flag
_atom_site_refinement_flags_posn
_atom_site_refinement_flags_adp
Ag1 Ag 0.75591(14) 0.50192(10) 0.02582(5) 0.1078(8) Uani 1 1 d . U
Ag2 Ag 0.42299(15) 0.35369(11) 0.00625(5) 0.1227(8) Uani 1 1 d . U
Cl2 Cl 0.4638(5) 0.5303(4) 0.05657(16) 0.1080(17) Uani 1 1 d . U
Cl1 Cl 0.3188(4) 0.1413(3) 0.01912(18) 0.128(2) Uani 1 1 d . U
O1 O 0.8914(19) 0.8403(15) -0.0814(6) 0.214(7) Uani 1 1 d . U
H1A H 0.8845 0.8608 -0.0577 0.321 Uiso 1 1 calc R U
O2 O 0.438(3) 0.192(2) 0.1187(7) 0.271(10) Uani 1 1 d . U
H2A H 0.4292 0.1552 0.0966 0.406 Uiso 1 1 calc R U
N2 N 0.6899(12) 0.2347(10) 0.0039(5) 0.093(4) Uani 1 1 d . U
N1 N 0.6644(15) 0.2587(13) 0.0688(6) 0.121(5) Uani 1 1 d . U
N4 N 0.9506(13) 0.7447(11) -0.0081(6) 0.100(4) Uani 1 1 d . U
N3 N 0.8998(13) 0.7717(11) 0.0540(5) 0.105(4) Uani 1 1 d . U
C1 C 0.6937(15) 0.3200(11) 0.0336(6) 0.096(4) Uani 1 1 d D U
C20 C 0.8673(16) 0.6856(13) 0.0221(6) 0.098(4) Uani 1 1 d . U
C4 C 0.663(3) 0.313(2) 0.1103(7) 0.171(7) Uani 1 1 d . U
H4A H 0.6886 0.2698 0.1320 0.206 Uiso 1 1 calc R U
H4B H 0.7282 0.3958 0.1118 0.206 Uiso 1 1 calc R U
C58 C 0.728(2) 0.2643(17) -0.0383(7) 0.138(6) Uani 1 1 d D U
H58A H 0.8163 0.2617 -0.0412 0.166 Uiso 1 1 calc R U
H58B H 0.7394 0.3465 -0.0424 0.166 Uiso 1 1 calc R U
C2 C 0.6556(16) 0.1288(11) 0.0219(7) 0.105(5) Uani 1 1 d D U
H2B H 0.6441 0.0584 0.0079 0.127 Uiso 1 1 calc R U
C21 C 1.0299(16) 0.8636(14) 0.0037(7) 0.106(5) Uani 1 1 d . U
H8 H 1.0936 0.9220 -0.0118 0.128 Uiso 1 1 calc R U
C42 C 0.9602(19) 0.6991(15) -0.0475(7) 0.120(5) Uani 1 1 d . U
H7 H 1.0561 0.7298 -0.0535 0.144 Uiso 1 1 calc R U
H21B H 0.9281 0.6128 -0.0457 0.144 Uiso 1 1 calc R U
C43 C 0.890(3) 0.723(2) -0.0812(9) 0.155(7) Uani 1 1 d . U
H43A H 0.7938 0.6690 -0.0789 0.186 Uiso 1 1 calc R U
C22 C 0.9953(18) 0.8755(15) 0.0416(7) 0.118(6) Uani 1 1 d . U
H22A H 1.0319 0.9459 0.0576 0.141 Uiso 1 1 calc R U
C3 C 0.6399(18) 0.1362(15) 0.0619(7) 0.116(6) Uani 1 1 d . U
H3A H 0.6180 0.0755 0.0811 0.139 Uiso 1 1 calc R U
C48 C 0.946(3) 0.539(2) 0.2264(8) 0.174(9) Uani 1 1 d . U
H48A H 1.0155 0.5381 0.2463 0.208 Uiso 1 1 calc R U
H48B H 0.8633 0.4696 0.2319 0.208 Uiso 1 1 calc R U
C9 C 0.432(3) 0.567(3) 0.2169(8) 0.197(11) Uani 1 1 d . U
H9A H 0.3525 0.5512 0.1985 0.236 Uiso 1 1 calc R U
H9B H 0.5044 0.6391 0.2074 0.236 Uiso 1 1 calc R U
C47 C 0.986(3) 0.516(2) 0.1868(8) 0.210(12) Uani 1 1 d . U
H47A H 0.9139 0.5129 0.1670 0.252 Uiso 1 1 calc R U
H47B H 1.0657 0.5875 0.1806 0.252 Uiso 1 1 calc R U
C49 C 0.918(3) 0.643(2) 0.2380(8) 0.206(12) Uani 1 1 d . U
H49A H 1.0007 0.7133 0.2332 0.247 Uiso 1 1 calc R U
H49B H 0.8489 0.6455 0.2180 0.247 Uiso 1 1 calc R U
C45 C 1.053(3) 0.401(2) 0.1347(8) 0.205(12) Uani 1 1 d . U
H45A H 0.9798 0.4016 0.1160 0.246 Uiso 1 1 calc R U
H45B H 1.1344 0.4697 0.1285 0.246 Uiso 1 1 calc R U
C10 C 0.399(3) 0.594(3) 0.2580(8) 0.198(11) Uani 1 1 d . U
H10A H 0.3181 0.5256 0.2654 0.238 Uiso 1 1 calc R U
H10B H 0.4727 0.5959 0.2769 0.238 Uiso 1 1 calc R U
C52 C 0.809(3) 0.780(3) 0.3289(9) 0.226(13) Uani 1 1 d . U
H52A H 0.8741 0.7715 0.3491 0.272 Uiso 1 1 calc R U
H52B H 0.7236 0.7110 0.3325 0.272 Uiso 1 1 calc R U
C46 C 1.018(3) 0.419(2) 0.1763(8) 0.190(10) Uani 1 1 d . U
H46A H 0.9411 0.3467 0.1832 0.227 Uiso 1 1 calc R U
H46B H 1.0946 0.4238 0.1947 0.227 Uiso 1 1 calc R U
C11 C 0.375(3) 0.696(3) 0.2675(9) 0.205(12) Uani 1 1 d . U
H11A H 0.3037 0.6962 0.2481 0.246 Uiso 1 1 calc R U
H11B H 0.4574 0.7650 0.2614 0.246 Uiso 1 1 calc R U
C26 C 0.739(3) 0.958(3) 0.1612(9) 0.208(12) Uani 1 1 d . U
H26A H 0.8297 1.0217 0.1608 0.250 Uiso 1 1 calc R U
H26B H 0.6817 0.9768 0.1410 0.250 Uiso 1 1 calc R U
C23 C 0.833(2) 0.7506(17) 0.0916(7) 0.140(6) Uani 1 1 d . U
H23A H 0.8940 0.7473 0.1141 0.168 Uiso 1 1 calc R U
H23B H 0.7539 0.6746 0.0898 0.168 Uiso 1 1 calc R U
C25 C 0.749(3) 0.845(2) 0.1463(8) 0.182(9) Uani 1 1 d . U
H25A H 0.6627 0.7774 0.1494 0.218 Uiso 1 1 calc R U
H25B H 0.8184 0.8309 0.1632 0.218 Uiso 1 1 calc R U
C27 C 0.688(3) 0.961(3) 0.2009(9) 0.195(10) Uani 1 1 d . U
H27A H 0.7485 0.9459 0.2213 0.234 Uiso 1 1 calc R U
H27B H 0.5997 0.8948 0.2018 0.234 Uiso 1 1 calc R U
C28 C 0.673(3) 1.070(3) 0.2141(9) 0.204(11) Uani 1 1 d . U
H28A H 0.7619 1.1355 0.2115 0.245 Uiso 1 1 calc R U
H28B H 0.6119 1.0826 0.1936 0.245 Uiso 1 1 calc R U
C29 C 0.627(3) 1.087(3) 0.2546(9) 0.205(11) Uani 1 1 d . U
H29A H 0.5355 1.0252 0.2570 0.247 Uiso 1 1 calc R U
H29B H 0.6851 1.0721 0.2755 0.247 Uiso 1 1 calc R U
C63 C 0.777(4) 0.006(3) -0.1795(11) 0.309(18) Uani 1 1 d D U
H63A H 0.6836 -0.0524 -0.1818 0.371 Uiso 1 1 calc R U
H63B H 0.8208 -0.0164 -0.1560 0.371 Uiso 1 1 calc R U
C30 C 0.621(4) 1.199(3) 0.2655(10) 0.233(14) Uani 1 1 d . U
H30A H 0.5618 1.2150 0.2450 0.280 Uiso 1 1 calc R U
H30B H 0.7117 1.2619 0.2637 0.280 Uiso 1 1 calc R U
C68 C 0.973(4) -0.258(3) -0.3218(13) 0.31(2) Uani 1 1 d D U
H68A H 0.9663 -0.2088 -0.3446 0.373 Uiso 1 1 calc R U
H68B H 1.0671 -0.2238 -0.3112 0.373 Uiso 1 1 calc R U
C65 C 0.812(4) -0.131(2) -0.2391(12) 0.294(17) Uani 1 1 d D U
H65A H 0.7233 -0.1557 -0.2537 0.353 Uiso 1 1 calc R U
H65B H 0.8043 -0.1894 -0.2180 0.353 Uiso 1 1 calc R U
C72 C 1.090(5) -0.491(3) -0.4285(15) 0.38(3) Uani 1 1 d D U
H72A H 1.0736 -0.4441 -0.4504 0.456 Uiso 1 1 calc R U
H72B H 1.1865 -0.4545 -0.4199 0.456 Uiso 1 1 calc R U
C62 C 0.773(3) 0.125(2) -0.1679(9) 0.236(11) Uani 1 1 d D U
H62A H 0.8652 0.1869 -0.1673 0.283 Uiso 1 1 calc R U
H62B H 0.7199 0.1453 -0.1894 0.283 Uiso 1 1 calc R U
C64 C 0.846(3) -0.010(2) -0.2179(9) 0.235(11) Uani 1 1 d D U
H64A H 0.8320 0.0409 -0.2388 0.282 Uiso 1 1 calc R U
H64B H 0.9436 0.0226 -0.2109 0.282 Uiso 1 1 calc R U
C59 C 0.632(3) 0.188(2) -0.0732(7) 0.255(12) Uani 1 1 d D U
H59A H 0.5440 0.1924 -0.0732 0.306 Uiso 1 1 calc R U
H59B H 0.6201 0.1050 -0.0714 0.306 Uiso 1 1 calc R U
C34 C 0.501(4) 1.449(3) 0.3710(11) 0.248(14) Uani 1 1 d . U
H34A H 0.5885 1.5141 0.3672 0.298 Uiso 1 1 calc R U
H34B H 0.4377 1.4577 0.3502 0.298 Uiso 1 1 calc R U
C33 C 0.518(4) 1.339(3) 0.3588(11) 0.254(15) Uani 1 1 d . U
H33A H 0.5831 1.3306 0.3789 0.305 Uiso 1 1 calc R U
H33B H 0.4309 1.2727 0.3630 0.305 Uiso 1 1 calc R U
C38 C 0.392(5) 1.692(3) 0.4725(11) 0.36(3) Uani 1 1 d D U
H38A H 0.3550 1.6945 0.4989 0.534 Uiso 1 1 calc R U
H38B H 0.4844 1.7498 0.4725 0.534 Uiso 1 1 calc R U
H38C H 0.3382 1.7101 0.4511 0.534 Uiso 1 1 calc R U
C36 C 0.448(5) 1.577(4) 0.4219(11) 0.31(2) Uani 1 1 d D U
H6 H 0.3908 1.5960 0.4014 0.369 Uiso 1 1 calc R U
H4 H 0.5381 1.6421 0.4227 0.369 Uiso 1 1 calc R U
C37 C 0.387(4) 1.567(3) 0.4644(11) 0.32(2) Uani 1 1 d D U
H5 H 0.2940 1.5068 0.4638 0.379 Uiso 1 1 calc R U
H3 H 0.4414 1.5468 0.4854 0.379 Uiso 1 1 calc R U
C61 C 0.713(4) 0.128(3) -0.1266(10) 0.285(17) Uani 1 1 d D U
H61A H 0.7632 0.1040 -0.1056 0.342 Uiso 1 1 calc R U
H61B H 0.6194 0.0684 -0.1278 0.342 Uiso 1 1 calc R U
C66 C 0.915(3) -0.133(3) -0.2698(12) 0.291(17) Uani 1 1 d D U
H66A H 0.9201 -0.0766 -0.2915 0.349 Uiso 1 1 calc R U
H66B H 1.0046 -0.1047 -0.2555 0.349 Uiso 1 1 calc R U
C73 C 1.053(4) -0.620(3) -0.4443(12) 0.34(2) Uani 1 1 d D U
H73A H 1.1067 -0.6186 -0.4674 0.512 Uiso 1 1 calc R U
H73B H 1.0702 -0.6656 -0.4226 0.512 Uiso 1 1 calc R U
H73C H 0.9576 -0.6552 -0.4530 0.512 Uiso 1 1 calc R U
C69 C 0.949(4) -0.369(3) -0.3389(12) 0.277(16) Uani 1 1 d . U
H69A H 0.8530 -0.4075 -0.3469 0.333 Uiso 1 1 calc R U
H69B H 0.9659 -0.4162 -0.3168 0.333 Uiso 1 1 calc R U
C71 C 1.003(4) -0.494(3) -0.3917(12) 0.290(16) Uani 1 1 d D U
H71A H 0.9078 -0.5349 -0.4006 0.348 Uiso 1 1 calc R U
H71B H 1.0221 -0.5413 -0.3701 0.348 Uiso 1 1 calc R U
C16 C 0.208(4) 0.959(3) 0.4132(10) 0.266(17) Uani 1 1 d . U
H16A H 0.2768 0.9559 0.4331 0.319 Uiso 1 1 calc R U
H16B H 0.1227 0.8919 0.4180 0.319 Uiso 1 1 calc R U
C53 C 0.785(3) 0.882(2) 0.3434(9) 0.210(12) Uani 1 1 d . U
H53A H 0.8691 0.9506 0.3386 0.252 Uiso 1 1 calc R U
H53B H 0.7171 0.8876 0.3238 0.252 Uiso 1 1 calc R U
C51 C 0.853(3) 0.759(2) 0.2902(9) 0.213(13) Uani 1 1 d . U
H51A H 0.7865 0.7651 0.2699 0.256 Uiso 1 1 calc R U
H51B H 0.9372 0.8279 0.2863 0.256 Uiso 1 1 calc R U
C31 C 0.573(4) 1.208(3) 0.3062(10) 0.242(14) Uani 1 1 d . U
H31A H 0.6351 1.1955 0.3265 0.291 Uiso 1 1 calc R U
H31B H 0.4847 1.1423 0.3083 0.291 Uiso 1 1 calc R U
C50 C 0.876(3) 0.662(2) 0.2778(8) 0.196(11) Uani 1 1 d . U
H50A H 0.7920 0.5927 0.2820 0.235 Uiso 1 1 calc R U
H50B H 0.9436 0.6566 0.2976 0.235 Uiso 1 1 calc R U
C35 C 0.456(4) 1.473(3) 0.4110(12) 0.30(2) Uani 1 1 d . U
H35A H 0.3664 1.4103 0.4142 0.357 Uiso 1 1 calc R U
H35B H 0.5164 1.4601 0.4320 0.357 Uiso 1 1 calc R U
C32 C 0.559(3) 1.320(3) 0.3185(10) 0.231(13) Uani 1 1 d . U
H32A H 0.6464 1.3850 0.3146 0.277 Uiso 1 1 calc R U
H32B H 0.4944 1.3296 0.2985 0.277 Uiso 1 1 calc R U
C5 C 0.531(4) 0.305(3) 0.1153(8) 0.227(10) Uani 1 1 d D U
H5A H 0.5022 0.3538 0.0962 0.273 Uiso 1 1 calc R U
C44 C 0.925(3) 0.704(2) -0.1243(8) 0.177(9) Uani 1 1 d . U
H44A H 0.8515 0.7044 -0.1429 0.212 Uiso 1 1 calc R U
H44B H 1.0062 0.7728 -0.1307 0.212 Uiso 1 1 calc R U
C54 C 0.746(4) 0.905(3) 0.3822(10) 0.244(15) Uani 1 1 d . U
H54A H 0.6623 0.8372 0.3873 0.293 Uiso 1 1 calc R U
H54B H 0.8147 0.9012 0.4021 0.293 Uiso 1 1 calc R U
C13 C 0.313(3) 0.822(3) 0.3189(8) 0.211(12) Uani 1 1 d D U
H13A H 0.2400 0.8212 0.3000 0.253 Uiso 1 1 calc R U
H13B H 0.3943 0.8910 0.3124 0.253 Uiso 1 1 calc R U
C14 C 0.277(3) 0.845(3) 0.3621(8) 0.218(13) Uani 1 1 d D U
H14A H 0.1972 0.7747 0.3692 0.262 Uiso 1 1 calc R U
H14B H 0.3513 0.8482 0.3811 0.262 Uiso 1 1 calc R U
C8 C 0.473(4) 0.472(3) 0.2117(8) 0.231(15) Uani 1 1 d . U
H8A H 0.4094 0.4034 0.2256 0.277 Uiso 1 1 calc R U
H8B H 0.5618 0.4947 0.2258 0.277 Uiso 1 1 calc R U
C7 C 0.482(3) 0.435(2) 0.1701(7) 0.192(11) Uani 1 1 d D U
H7A H 0.5443 0.5053 0.1564 0.230 Uiso 1 1 calc R U
H7B H 0.3929 0.4135 0.1563 0.230 Uiso 1 1 calc R U
C56 C 0.690(4) 1.026(3) 0.4324(11) 0.272(16) Uani 1 1 d . U
H56A H 0.7581 1.0181 0.4514 0.326 Uiso 1 1 calc R U
H56B H 0.6053 0.9577 0.4373 0.326 Uiso 1 1 calc R U
C55 C 0.725(4) 1.003(3) 0.3936(10) 0.252(15) Uani 1 1 d . U
H55A H 0.6548 1.0059 0.3742 0.303 Uiso 1 1 calc R U
H55B H 0.8082 1.0714 0.3878 0.303 Uiso 1 1 calc R U
C6 C 0.527(4) 0.334(3) 0.1613(8) 0.259(12) Uani 1 1 d D U
H2 H 0.4647 0.2623 0.1743 0.310 Uiso 1 1 calc R U
H1 H 0.6169 0.3546 0.1743 0.310 Uiso 1 1 calc R U
C12 C 0.338(3) 0.718(2) 0.3085(8) 0.193(11) Uani 1 1 d . U
H12A H 0.2559 0.6485 0.3145 0.232 Uiso 1 1 calc R U
H12B H 0.4095 0.7172 0.3278 0.232 Uiso 1 1 calc R U
C57 C 0.669(4) 1.125(3) 0.4483(11) 0.35(2) Uani 1 1 d . U
H57A H 0.6452 1.1121 0.4766 0.524 Uiso 1 1 calc R U
H57B H 0.7517 1.1963 0.4466 0.524 Uiso 1 1 calc R U
H57C H 0.5967 1.1350 0.4323 0.524 Uiso 1 1 calc R U
C17 C 0.190(4) 1.073(3) 0.4201(10) 0.246(14) Uani 1 1 d D U
H17A H 0.1159 1.0725 0.4017 0.295 Uiso 1 1 calc R U
H17B H 0.2726 1.1395 0.4125 0.295 Uiso 1 1 calc R U
C15 C 0.249(4) 0.948(3) 0.3708(10) 0.236(14) Uani 1 1 d . U
H15A H 0.1774 0.9469 0.3514 0.283 Uiso 1 1 calc R U
H15B H 0.3305 1.0185 0.3657 0.283 Uiso 1 1 calc R U
C18 C 0.160(5) 1.095(3) 0.4642(10) 0.31(2) Uani 1 1 d D U
H18A H 0.0762 1.0294 0.4711 0.374 Uiso 1 1 calc R U
H18B H 0.2326 1.0903 0.4824 0.374 Uiso 1 1 calc R U
C19 C 0.148(4) 1.201(3) 0.4738(11) 0.32(2) Uani 1 1 d . U
H19A H 0.1296 1.2028 0.5026 0.476 Uiso 1 1 calc R U
H19B H 0.2319 1.2680 0.4685 0.476 Uiso 1 1 calc R U
H19C H 0.0747 1.2068 0.4571 0.476 Uiso 1 1 calc R U
C60 C 0.710(4) 0.247(2) -0.1121(9) 0.279(14) Uani 1 1 d D U
H60A H 0.6587 0.2764 -0.1309 0.335 Uiso 1 1 calc R U
H60B H 0.8006 0.3086 -0.1055 0.335 Uiso 1 1 calc R U
C70 C 1.025(5) -0.382(4) -0.3748(15) 0.34(2) Uani 1 1 d . U
H70A H 1.0072 -0.3359 -0.3970 0.408 Uiso 1 1 calc R U
H70B H 1.1216 -0.3419 -0.3669 0.408 Uiso 1 1 calc R U
C67 C 0.887(4) -0.241(3) -0.2876(12) 0.287(17) Uani 1 1 d D U
H67A H 0.7937 -0.2715 -0.2987 0.344 Uiso 1 1 calc R U
H67B H 0.8896 -0.2941 -0.2655 0.344 Uiso 1 1 calc R U
C24 C 0.787(3) 0.853(2) 0.0999(8) 0.179(9) Uani 1 1 d . U
H24A H 0.7086 0.8442 0.0818 0.214 Uiso 1 1 calc R U
H24B H 0.8604 0.9299 0.0949 0.214 Uiso 1 1 calc R U

loop_
_atom_site_aniso_label
_atom_site_aniso_U_11
_atom_site_aniso_U_22
_atom_site_aniso_U_33
_atom_site_aniso_U_23
_atom_site_aniso_U_13
_atom_site_aniso_U_12
Ag1 0.0854(11) 0.0496(8) 0.1864(18) 0.0034(8) 0.0022(10) 0.0255(7)
Ag2 0.1081(13) 0.0619(9) 0.192(2) -0.0017(10) 0.0076(12) 0.0278(9)
Cl2 0.106(3) 0.070(3) 0.151(5) -0.006(3) 0.006(3) 0.038(3)
Cl1 0.072(3) 0.058(2) 0.252(7) -0.014(3) 0.000(3) 0.027(2)
O1 0.250(19) 0.148(11) 0.280(16) 0.015(11) 0.005(14) 0.118(13)
O2 0.30(2) 0.30(2) 0.240(19) 0.016(15) 0.078(14) 0.141(17)
N2 0.064(8) 0.055(6) 0.175(9) 0.017(6) 0.015(7) 0.036(6)
N1 0.119(11) 0.068(7) 0.176(9) 0.016(6) 0.017(8) 0.038(7)
N4 0.055(7) 0.058(6) 0.191(10) 0.006(6) -0.001(6) 0.028(5)
N3 0.076(8) 0.055(6) 0.180(10) 0.001(6) 0.001(7) 0.023(6)
C1 0.061(9) 0.058(6) 0.171(10) 0.009(5) 0.012(7) 0.027(6)
C20 0.061(8) 0.049(6) 0.185(10) 0.001(5) 0.003(7) 0.024(5)
C4 0.26(2) 0.111(12) 0.172(11) 0.021(8) 0.026(10) 0.108(14)
C58 0.162(17) 0.106(12) 0.192(10) 0.039(8) 0.043(9) 0.097(12)
C2 0.082(12) 0.064(7) 0.178(11) 0.014(7) 0.007(10) 0.037(7)
C21 0.052(9) 0.062(7) 0.197(12) 0.007(7) 0.002(8) 0.015(6)
C42 0.101(12) 0.074(10) 0.194(11) 0.009(7) 0.009(8) 0.045(9)
C43 0.157(17) 0.117(12) 0.207(12) -0.001(10) -0.023(11) 0.076(13)
C22 0.085(11) 0.061(7) 0.200(12) 0.000(7) 0.007(9) 0.022(7)
C3 0.098(13) 0.072(7) 0.181(11) 0.018(7) 0.014(10) 0.036(8)
C48 0.21(2) 0.152(17) 0.155(16) -0.041(14) -0.028(15) 0.076(17)
C9 0.25(3) 0.21(2) 0.151(16) 0.017(15) 0.010(16) 0.12(2)
C47 0.34(3) 0.17(2) 0.161(17) -0.026(15) 0.002(18) 0.14(2)
C49 0.32(3) 0.158(18) 0.158(17) -0.016(15) 0.023(19) 0.12(2)
C45 0.29(3) 0.14(2) 0.19(2) -0.050(16) 0.00(2) 0.10(2)
C10 0.27(3) 0.20(2) 0.147(16) 0.032(15) 0.021(17) 0.12(2)
C52 0.32(4) 0.21(2) 0.169(19) -0.032(17) 0.03(2) 0.12(2)
C46 0.25(3) 0.158(18) 0.177(19) -0.043(15) -0.019(18) 0.104(19)
C11 0.28(3) 0.21(2) 0.156(16) 0.027(15) 0.014(17) 0.13(2)
C26 0.26(3) 0.207(19) 0.197(17) -0.011(15) 0.014(17) 0.14(2)
C23 0.108(14) 0.093(11) 0.199(12) -0.008(9) 0.021(10) 0.018(10)
C25 0.19(2) 0.179(17) 0.200(16) -0.005(13) 0.017(14) 0.099(17)
C27 0.22(3) 0.207(19) 0.191(17) -0.015(15) -0.006(16) 0.120(19)
C28 0.24(3) 0.205(19) 0.197(18) -0.007(16) 0.012(18) 0.12(2)
C29 0.23(3) 0.22(2) 0.192(18) -0.008(16) -0.001(17) 0.12(2)
C63 0.34(4) 0.185(19) 0.31(3) 0.102(17) 0.10(3) 0.00(2)
C30 0.31(4) 0.24(2) 0.197(19) -0.002(18) 0.01(2) 0.16(2)
C68 0.26(4) 0.20(2) 0.35(3) 0.07(2) 0.09(3) -0.04(2)
C65 0.24(3) 0.21(2) 0.32(3) 0.060(19) 0.05(2) -0.03(2)
C72 0.41(5) 0.29(3) 0.35(4) 0.06(3) 0.10(4) 0.03(3)
C62 0.19(2) 0.178(17) 0.24(2) 0.074(15) 0.012(18) -0.029(17)
C64 0.16(2) 0.204(19) 0.25(2) 0.079(16) -0.012(18) -0.019(17)
C59 0.32(2) 0.174(19) 0.212(13) 0.030(11) -0.009(12) 0.037(18)
C34 0.26(3) 0.25(2) 0.24(2) -0.02(2) 0.01(2) 0.11(2)
C33 0.31(4) 0.26(3) 0.22(2) -0.01(2) 0.01(2) 0.14(3)
C38 0.54(7) 0.32(3) 0.29(3) 0.01(3) 0.07(4) 0.24(4)
C36 0.43(6) 0.27(3) 0.27(3) 0.01(2) 0.06(3) 0.18(3)
C37 0.44(5) 0.30(3) 0.27(3) 0.01(2) 0.06(3) 0.20(4)
C61 0.32(4) 0.18(2) 0.27(2) 0.074(16) 0.07(2) 0.01(2)
C66 0.22(3) 0.22(2) 0.32(3) 0.06(2) 0.04(2) -0.03(2)
C73 0.35(5) 0.29(3) 0.31(3) 0.04(3) 0.02(3) 0.05(3)
C69 0.26(3) 0.20(2) 0.26(3) 0.09(2) 0.02(3) -0.01(2)
C71 0.28(4) 0.23(3) 0.26(3) 0.07(2) 0.01(3) 0.01(2)
C16 0.36(5) 0.25(2) 0.22(2) 0.01(2) 0.03(2) 0.15(3)
C53 0.28(3) 0.20(2) 0.165(19) -0.039(16) 0.009(19) 0.10(2)
C51 0.31(3) 0.19(2) 0.165(18) -0.024(16) 0.020(19) 0.12(2)
C31 0.32(4) 0.25(2) 0.20(2) -0.001(18) 0.01(2) 0.16(3)
C50 0.27(3) 0.179(19) 0.152(17) -0.030(15) -0.001(17) 0.10(2)
C35 0.40(5) 0.27(3) 0.26(2) 0.01(2) 0.06(3) 0.18(3)
C32 0.29(4) 0.23(2) 0.21(2) 0.003(19) 0.01(2) 0.14(2)
C5 0.28(2) 0.27(2) 0.182(15) 0.016(14) 0.035(13) 0.165(16)
C44 0.21(2) 0.143(17) 0.210(13) 0.014(11) -0.009(12) 0.103(18)
C54 0.33(4) 0.24(3) 0.18(2) -0.050(18) 0.02(2) 0.13(3)
C13 0.28(3) 0.22(2) 0.164(17) 0.028(16) -0.001(18) 0.14(2)
C14 0.29(3) 0.21(2) 0.177(17) 0.027(17) 0.023(19) 0.12(2)
C8 0.37(4) 0.27(3) 0.124(15) 0.026(15) 0.015(17) 0.21(3)
C7 0.27(3) 0.23(2) 0.122(14) 0.024(14) 0.003(16) 0.15(2)
C56 0.33(4) 0.31(3) 0.20(2) -0.09(2) 0.00(2) 0.16(3)
C55 0.34(4) 0.25(3) 0.19(2) -0.068(19) 0.01(2) 0.15(3)
C6 0.39(3) 0.29(2) 0.185(15) 0.026(14) 0.033(15) 0.23(2)
C12 0.25(3) 0.21(2) 0.149(16) 0.034(15) 0.007(16) 0.12(2)
C57 0.48(7) 0.35(4) 0.27(3) -0.11(3) 0.03(4) 0.23(4)
C17 0.29(4) 0.22(2) 0.24(2) 0.01(2) 0.02(2) 0.11(3)
C15 0.30(4) 0.23(2) 0.20(2) 0.008(18) 0.00(2) 0.14(3)
C18 0.48(7) 0.26(3) 0.25(2) 0.03(2) 0.07(3) 0.20(4)
C19 0.47(7) 0.25(3) 0.28(3) 0.02(2) 0.07(3) 0.19(4)
C60 0.35(3) 0.20(2) 0.235(15) 0.058(13) 0.022(15) 0.05(2)
C70 0.35(5) 0.23(3) 0.33(4) 0.07(2) 0.09(4) -0.01(3)
C67 0.22(3) 0.21(2) 0.30(3) 0.07(2) 0.05(3) -0.05(2)
C24 0.19(2) 0.143(15) 0.218(16) -0.022(13) 0.040(15) 0.076(16)

loop_
_atom_type_symbol
_atom_type_description
_atom_type_scat_dispersion_real
_atom_type_scat_dispersion_imag
_atom_type_scat_source
C C 0.0033 0.0016 'International Tables Vol C Tables 4.2.6.8 and 6.1.1.4'
H H 0.0000 0.0000 'International Tables Vol C Tables 4.2.6.8 and 6.1.1.4'
N N 0.0061 0.0033 'International Tables Vol C Tables 4.2.6.8 and 6.1.1.4'
O O 0.0106 0.0060 'International Tables Vol C Tables 4.2.6.8 and 6.1.1.4'
Cl Cl 0.1484 0.1585 'International Tables Vol C Tables 4.2.6.8 and 6.1.1.4'
Ag Ag -0.8971 1.1015 'International Tables Vol C Tables 4.2.6.8 and 6.1.1.4'

loop_
_geom_angle_atom_site_label_1
_geom_angle_atom_site_label_2
_geom_angle_atom_site_label_3
_geom_angle
_geom_angle_site_symmetry_1
_geom_angle_site_symmetry_3
C1 Ag1 C20 165.3(6) . .
C1 Ag1 Ag2 128.6(4) . 2_665
C20 Ag1 Ag2 66.0(4) . 2_665
C1 Ag1 Ag2 67.9(4) . .
C20 Ag1 Ag2 126.8(4) . .
Ag2 Ag1 Ag2 60.81(6) 2_665 .
Cl1 Ag2 Cl2 131.94(18) . 2_665
Cl1 Ag2 Cl2 128.61(19) . .
Cl2 Ag2 Cl2 99.35(16) 2_665 .
Cl1 Ag2 Ag1 121.66(12) . 2_665
Cl2 Ag2 Ag1 72.90(11) 2_665 2_665
Cl2 Ag2 Ag1 70.42(12) . 2_665
Cl1 Ag2 Ag2 176.59(16) . 2_665
Cl2 Ag2 Ag2 50.16(11) 2_665 2_665
Cl2 Ag2 Ag2 49.19(12) . 2_665
Ag1 Ag2 Ag2 60.90(6) 2_665 2_665
Cl1 Ag2 Ag1 119.09(12) . .
Cl2 Ag2 Ag1 69.29(12) 2_665 .
Cl2 Ag2 Ag1 70.93(11) . .
Ag1 Ag2 Ag1 119.19(6) 2_665 .
Ag2 Ag2 Ag1 58.29(5) 2_665 .
Ag2 Cl2 Ag2 80.65(16) 2_665 .
C2 N2 C1 109.1(15) . .
C2 N2 C58 127.8(16) . .
C1 N2 C58 123.0(14) . .
C1 N1 C3 111.2(18) . .
C1 N1 C4 124.4(16) . .
C3 N1 C4 124.3(18) . .
C20 N4 C21 111.4(17) . .
C20 N4 C42 127.3(15) . .
C21 N4 C42 121.3(17) . .
C22 N3 C20 109.2(18) . .
C22 N3 C23 127.3(18) . .
C20 N3 C23 123.3(15) . .
N1 C1 N2 103.9(13) . .
N1 C1 Ag1 128.4(13) . .
N2 C1 Ag1 127.2(14) . .
N4 C20 N3 103.5(14) . .
N4 C20 Ag1 127.4(13) . .
N3 C20 Ag1 127.4(14) . .
C5 C4 N1 108(2) . .
N2 C58 C59 118.4(19) . .
C3 C2 N2 111.8(15) . .
C22 C21 N4 105.2(18) . .
C43 C42 N4 117.9(19) . .
C42 C43 O1 116(2) . .
C42 C43 C44 119(2) . .
O1 C43 C44 105(2) . .
C21 C22 N3 110.6(19) . .
C2 C3 N1 103.9(17) . .
C47 C48 C49 126(3) . .
C8 C9 C10 119(3) . .
C46 C47 C48 126(3) . .
C50 C49 C48 124(3) . .
C44 C45 C46 120(3) 2_765 .
C11 C10 C9 124(3) . .
C51 C52 C53 129(3) . .
C47 C46 C45 122(3) . .
C10 C11 C12 122(3) . .
C27 C26 C25 119(3) . .
N3 C23 C24 108.6(18) . .
C26 C25 C24 111(2) . .
C26 C27 C28 118(3) . .
C29 C28 C27 124(3) . .
C30 C29 C28 120(3) . .
C62 C63 C64 122(3) . .
C29 C30 C31 117(3) . .
C69 C68 C67 123(3) . .
C64 C65 C66 115(3) . .
C73 C72 C71 109(4) . .
C61 C62 C63 115(2) . .
C65 C64 C63 123(3) . .
C58 C59 C60 102(2) . .
C35 C34 C33 126(4) . .
C32 C33 C34 124(4) . .
C35 C36 C37 110(4) . .
C38 C37 C36 103(3) . .
C62 C61 C60 118(2) . .
C67 C66 C65 115(3) . .
C68 C69 C70 121(4) . .
C70 C71 C72 115(4) . .
C15 C16 C17 113(3) . .
C54 C53 C52 130(3) . .
C50 C51 C52 128(3) . .
C30 C31 C32 119(3) . .
C51 C50 C49 126(3) . .
C36 C35 C34 125(4) . .
C33 C32 C31 123(3) . .
O2 C5 C4 113(3) . .
O2 C5 C6 93(2) . .
C4 C5 C6 105(3) . .
C45 C44 C43 121(2) 2_765 .
C55 C54 C53 127(4) . .
C12 C13 C14 122(3) . .
C15 C14 C13 120(3) . .
C9 C8 C7 118(3) . .
C8 C7 C6 122(2) . .
C55 C56 C57 131(4) . .
C54 C55 C56 126(4) . .
C7 C6 C5 115(3) . .
C13 C12 C11 123(3) . .
C16 C17 C18 115(3) . .
C14 C15 C16 117(3) . .
C19 C18 C17 119(3) . .
C61 C60 C59 92(2) . .
C71 C70 C69 121(4) . .
C66 C67 C68 122(3) . .
C23 C24 C25 107(2) . .

loop_
_geom_bond_atom_site_label_1
_geom_bond_atom_site_label_2
_geom_bond_distance
_geom_bond_site_symmetry_2
Ag1 C1 2.065(13) .
Ag1 C20 2.080(15) .
Ag1 Ag2 3.227(2) 2_665
Ag1 Ag2 3.314(3) .
Ag2 Cl1 2.420(5) .
Ag2 Cl2 2.540(5) 2_665
Ag2 Cl2 2.577(5) .
Ag2 Ag1 3.227(2) 2_665
Ag2 Ag2 3.311(3) 2_665
Cl2 Ag2 2.540(5) 2_665
O1 C43 1.42(2) .
O2 C5 1.35(4) .
N2 C2 1.336(17) .
N2 C1 1.400(19) .
N2 C58 1.45(2) .
N1 C1 1.34(2) .
N1 C3 1.43(2) .
N1 C4 1.49(2) .
N4 C20 1.353(19) .
N4 C21 1.396(18) .
N4 C42 1.41(2) .
N3 C22 1.344(19) .
N3 C20 1.40(2) .
N3 C23 1.41(2) .
C4 C5 1.40(4) .
C58 C59 1.519(10) .
C2 C3 1.32(2) .
C21 C22 1.32(2) .
C42 C43 1.40(3) .
C43 C44 1.50(3) .
C48 C47 1.43(3) .
C48 C49 1.47(3) .
C9 C8 1.40(3) .
C9 C10 1.46(3) .
C47 C46 1.41(3) .
C49 C50 1.43(3) .
C45 C44 1.43(3) 2_765
C45 C46 1.45(3) .
C10 C11 1.40(3) .
C52 C51 1.41(3) .
C52 C53 1.45(3) .
C11 C12 1.45(3) .
C26 C27 1.42(3) .
C26 C25 1.51(3) .
C23 C24 1.54(3) .
C25 C24 1.56(3) .
C27 C28 1.47(3) .
C28 C29 1.47(3) .
C29 C30 1.44(3) .
C63 C62 1.522(10) .
C63 C64 1.526(10) .
C30 C31 1.45(3) .
C68 C69 1.38(4) .
C68 C67 1.529(10) .
C65 C64 1.518(10) .
C65 C66 1.525(10) .
C72 C73 1.533(10) .
C72 C71 1.534(10) .
C62 C61 1.514(10) .
C59 C60 1.551(10) .
C34 C35 1.47(4) .
C34 C33 1.47(4) .
C33 C32 1.44(3) .
C38 C37 1.527(10) .
C36 C35 1.36(4) .
C36 C37 1.531(10) .
C61 C60 1.530(10) .
C66 C67 1.36(4) .
C69 C70 1.48(5) .
C71 C70 1.40(5) .
C16 C15 1.48(3) .
C16 C17 1.49(4) .
C53 C54 1.40(3) .
C51 C50 1.37(3) .
C31 C32 1.48(3) .
C5 C6 1.535(10) .
C44 C45 1.43(3) 2_765
C54 C55 1.35(3) .
C13 C12 1.44(3) .
C13 C14 1.519(10) .
C14 C15 1.43(3) .
C8 C7 1.44(3) .
C7 C6 1.523(10) .
C56 C55 1.39(3) .
C56 C57 1.41(4) .
C17 C18 1.520(10) .
C18 C19 1.39(4) .
